data_7200329
loop_
_publ_author_name
'Xu, Guan-Cheng'
'Hua, Qin'
'Okamura, Taka-aki'
'Bai, Zheng-Shuai'
'Ding, Yu-Jie'
'Huang, Yong-Qing'
'Liu, Guang-Xiang'
'Sun, Wei-Yin'
'Ueyama, Norikazu'

_publ_section_title
;
 Cadmium(ii) coordination polymers with flexible tetradentate ligand
 1,2,4,5-tetrakis(imidazol-1-ylmethyl)benzene: anion effect and
 reversible anion exchange property
;
_journal_issue 2
_journal_name_full CrystEngComm
_journal_page_first 261
_journal_paper_doi 10.1039/b813220h
_journal_volume 11
_journal_year 2009
_chemical_formula_moiety 'C44 H50 Cd2 N16 O11 S2 '
_chemical_formula_sum 'C44 H50 Cd2 N16 O11 S2'
_chemical_formula_weight 1267.92
_chemical_name_common (Cd2(H2O)(SO4)2(L)2)-2(H2O)
_chemical_name_systematic
;
[Cd2(H2O)(SO4)2(L)2]-2(H2O)
;
_space_group_IT_number 2
_symmetry_cell_setting triclinic
_symmetry_Int_Tables_number 2
_symmetry_space_group_name_Hall '-P 1'
_symmetry_space_group_name_H-M 'P -1'
_atom_sites_solution_hydrogens geom
_atom_sites_solution_primary direct
_atom_sites_solution_secondary difmap
_audit_creation_date 'Sun Jul 1 13:46:32 2007'
_audit_creation_method SHELXL-97
_cell_angle_alpha 80.422(11)
_cell_angle_beta 69.344(10)
_cell_angle_gamma 65.301(11)
_cell_formula_units_Z 2
_cell_length_a 12.839(3)
_cell_length_b 14.410(4)
_cell_length_c 15.128(4)
_cell_measurement_reflns_used 17693
_cell_measurement_temperature 200
_cell_measurement_theta_max 27.6
_cell_measurement_theta_min 3.1
_cell_volume 2378.7(11)
_computing_structure_refinement 'SHELXL-97 (Sheldrick, 1997)'
_computing_structure_solution 'SIR92 (Altomare et al., 1994)'
_diffrn_ambient_temperature 200
_diffrn_detector_area_resol_mean 10.00
_diffrn_measured_fraction_theta_full 0.994
_diffrn_measured_fraction_theta_max 0.994
_diffrn_measurement_device_type 'Rigaku RAXIS-RAPID Imaging Plate'
_diffrn_measurement_method \w
_diffrn_radiation_monochromator graphite
_diffrn_radiation_source 'fine-focus sealed tube'
_diffrn_radiation_type MoK\a
_diffrn_radiation_wavelength 0.71075
_diffrn_reflns_av_R_equivalents 0.0271
_diffrn_reflns_av_sigmaI/netI 0.0348
_diffrn_reflns_limit_h_max 16
_diffrn_reflns_limit_h_min -16
_diffrn_reflns_limit_k_max 18
_diffrn_reflns_limit_k_min -18
_diffrn_reflns_limit_l_max 19
_diffrn_reflns_limit_l_min -19
_diffrn_reflns_number 22949
_diffrn_reflns_theta_full 27.49
_diffrn_reflns_theta_max 27.49
_diffrn_reflns_theta_min 3.11
_exptl_absorpt_coefficient_mu 1.062
_exptl_absorpt_correction_T_max 0.899
_exptl_absorpt_correction_T_min 0.690
_exptl_absorpt_correction_type multi-scan
_exptl_absorpt_process_details '(Higashi, 1995)'
_exptl_crystal_colour colorless
_exptl_crystal_density_diffrn 1.770
_exptl_crystal_density_method 'not measured'
_exptl_crystal_description block
_exptl_crystal_F_000 1284
_exptl_crystal_size_max 0.250
_exptl_crystal_size_mid 0.250
_exptl_crystal_size_min 0.100
_refine_diff_density_max 0.857
_refine_diff_density_min -0.675
_refine_diff_density_rms 0.080
_refine_ls_extinction_method none
_refine_ls_goodness_of_fit_ref 1.043
_refine_ls_hydrogen_treatment mixed
_refine_ls_matrix_type full
_refine_ls_number_parameters 694
_refine_ls_number_reflns 10864
_refine_ls_number_restraints 0
_refine_ls_restrained_S_all 1.043
_refine_ls_R_factor_all 0.0338
_refine_ls_R_factor_gt 0.0276
_refine_ls_shift/su_max 0.002
_refine_ls_shift/su_mean 0.000
_refine_ls_structure_factor_coef Fsqd
_refine_ls_weighting_details 'calc w=1/[\s^2^(Fo^2^)+(0.0236P)^2^+1.9438P] where P=(Fo^2^+2Fc^2^)/3'
_refine_ls_weighting_scheme calc
_refine_ls_wR_factor_gt 0.0613
_refine_ls_wR_factor_ref 0.0637
_reflns_number_gt 9573
_reflns_number_total 10864
_reflns_threshold_expression I>2\s(I)
_cod_data_source_file b813220h.txt
_cod_data_source_block 5
_cod_original_cell_volume 2378.8(10)
_cod_database_code 7200329

loop_
_symmetry_equiv_pos_as_xyz
'x, y, z'
'-x, -y, -z'

loop_
_atom_site_label
_atom_site_type_symbol
_atom_site_fract_x
_atom_site_fract_y
_atom_site_fract_z
_atom_site_U_iso_or_equiv
_atom_site_adp_type
_atom_site_occupancy
_atom_site_symmetry_multiplicity
_atom_site_calc_flag
_atom_site_refinement_flags
_atom_site_disorder_assembly
_atom_site_disorder_group
Cd1 Cd 0.732703(13) 0.253375(11) 0.260525(11) 0.01570(4) Uani 1 1 d . . .
Cd2 Cd 0.213514(13) 0.236220(12) 0.275568(12) 0.01820(5) Uani 1 1 d . . .
S1 S 0.41033(5) 0.30071(4) 0.35253(4) 0.01810(11) Uani 1 1 d . . .
S2 S 0.06033(4) 0.18677(4) 0.18996(4) 0.01751(11) Uani 1 1 d . . .
O1 O 0.19214(15) 0.19490(14) 0.43217(12) 0.0247(4) Uani 1 1 d . . .
H1 H 0.221(2) 0.131(2) 0.437(2) 0.030 Uiso 1 1 d . . .
H2 H 0.245(2) 0.214(2) 0.4430(19) 0.030 Uiso 1 1 d . . .
O2 O 0.38890(16) 0.37713(16) 0.10459(14) 0.0319(4) Uani 1 1 d . . .
H3 H 0.333(3) 0.432(2) 0.104(2) 0.038 Uiso 1 1 d . . .
H4 H 0.374(3) 0.361(2) 0.157(2) 0.038 Uiso 1 1 d . . .
O3 O 0.3547(2) 0.25002(17) 0.00084(15) 0.0418(5) Uani 1 1 d . . .
H5 H 0.293(3) 0.244(3) 0.031(2) 0.050 Uiso 1 1 d . . .
H6 H 0.364(3) 0.288(3) 0.032(2) 0.050 Uiso 1 1 d . . .
O11 O 0.54071(15) 0.24542(14) 0.31210(16) 0.0407(5) Uani 1 1 d . . .
O12 O 0.38188(17) 0.40485(14) 0.37343(14) 0.0370(4) Uani 1 1 d . . .
O13 O 0.3625(2) 0.24781(17) 0.43818(13) 0.0443(5) Uani 1 1 d . . .
O14 O 0.35215(14) 0.30128(13) 0.28314(11) 0.0238(3) Uani 1 1 d . . .
O21 O 0.07974(14) 0.15979(13) 0.28425(11) 0.0236(3) Uani 1 1 d . . .
O22 O 0.13521(14) 0.24568(13) 0.13827(12) 0.0273(4) Uani 1 1 d . . .
O23 O -0.06802(13) 0.25123(13) 0.20361(12) 0.0247(4) Uani 1 1 d . . .
O24 O 0.09749(15) 0.09368(13) 0.14058(13) 0.0282(4) Uani 1 1 d . . .
N11 N 0.53530(16) 0.55394(14) 0.15017(13) 0.0191(4) Uani 1 1 d . . .
N12 N 0.65362(17) 0.41892(14) 0.20933(14) 0.0222(4) Uani 1 1 d . . .
N21 N 0.26059(15) 0.84410(13) 0.00781(12) 0.0150(3) Uani 1 1 d . . .
N22 N 0.24217(16) 0.80500(14) -0.11841(13) 0.0202(4) Uani 1 1 d . . .
N41 N -0.08293(16) 0.94142(14) 0.36240(13) 0.0180(4) Uani 1 1 d . . .
N42 N -0.19712(16) 1.08575(14) 0.31083(13) 0.0207(4) Uani 1 1 d . . .
N51 N 0.22320(15) 0.65027(13) 0.49481(12) 0.0155(4) Uani 1 1 d . . .
N52 N 0.27224(16) 0.69035(15) 0.60394(13) 0.0201(4) Uani 1 1 d . . .
N111 N -0.10012(16) 0.52068(14) 0.35550(14) 0.0208(4) Uani 1 1 d . . .
N112 N 0.07756(17) 0.39559(15) 0.30664(15) 0.0246(4) Uani 1 1 d . . .
N121 N -0.57973(16) 0.82955(15) 0.41031(13) 0.0216(4) Uani 1 1 d . . .
N122 N -0.71504(18) 0.98716(17) 0.43571(16) 0.0310(5) Uani 1 1 d . . .
N141 N -0.43660(15) 1.00123(14) 0.13465(13) 0.0183(4) Uani 1 1 d . . .
N142 N -0.62194(16) 1.11030(14) 0.19651(14) 0.0200(4) Uani 1 1 d . . .
N151 N 0.03731(17) 0.68178(17) 0.05997(15) 0.0309(5) Uani 1 1 d . . .
N152 N 0.1982(2) 0.5519(2) 0.07724(19) 0.0472(7) Uani 1 1 d . . .
C1 C 0.32836(18) 0.68582(16) 0.18529(15) 0.0164(4) Uani 1 1 d . . .
C2 C 0.26829(18) 0.79000(16) 0.16976(15) 0.0153(4) Uani 1 1 d . . .
C3 C 0.16437(18) 0.84590(17) 0.23941(15) 0.0171(4) Uani 1 1 d . . .
H7 H 0.1220 0.9162 0.2274 0.020 Uiso 1 1 calc R . .
C4 C 0.12041(18) 0.80229(17) 0.32605(15) 0.0163(4) Uani 1 1 d . . .
C5 C 0.18295(18) 0.69916(16) 0.34342(15) 0.0152(4) Uani 1 1 d . . .
C6 C 0.28411(19) 0.64226(16) 0.27180(15) 0.0178(4) Uani 1 1 d . . .
H8 H 0.3242 0.5712 0.2826 0.021 Uiso 1 1 calc R . .
C11 C 0.43795(19) 0.61756(18) 0.11166(16) 0.0225(5) Uani 1 1 d . . .
H9 H 0.4143 0.5732 0.0860 0.027 Uiso 1 1 calc R . .
H10 H 0.4674 0.6605 0.0589 0.027 Uiso 1 1 calc R . .
C12 C 0.5640(2) 0.45464(17) 0.17374(17) 0.0218(5) Uani 1 1 d . . .
H11 H 0.5246 0.4150 0.1658 0.026 Uiso 1 1 calc R . .
C13 C 0.6828(2) 0.5001(2) 0.2080(2) 0.0314(6) Uani 1 1 d . . .
H12 H 0.7455 0.4976 0.2291 0.038 Uiso 1 1 calc R . .
C14 C 0.6104(2) 0.58402(19) 0.17273(19) 0.0293(5) Uani 1 1 d . . .
H13 H 0.6113 0.6505 0.1651 0.035 Uiso 1 1 calc R . .
C21 C 0.31128(19) 0.84600(16) 0.07989(14) 0.0167(4) Uani 1 1 d . . .
H14 H 0.2880 0.9178 0.0944 0.020 Uiso 1 1 calc R . .
H15 H 0.4006 0.8142 0.0547 0.020 Uiso 1 1 calc R . .
C22 C 0.31591(19) 0.78836(17) -0.07023(15) 0.0191(4) Uani 1 1 d . . .
H16 H 0.3983 0.7425 -0.0885 0.023 Uiso 1 1 calc R . .
C23 C 0.13322(19) 0.87510(18) -0.06793(16) 0.0216(5) Uani 1 1 d . . .
H17 H 0.0616 0.9018 -0.0852 0.026 Uiso 1 1 calc R . .
C24 C 0.14305(19) 0.90043(18) 0.00992(16) 0.0213(5) Uani 1 1 d . . .
H18 H 0.0814 0.9475 0.0566 0.026 Uiso 1 1 calc R . .
C41 C 0.01096(19) 0.86950(18) 0.40089(16) 0.0216(5) Uani 1 1 d . . .
H19 H -0.0227 0.8257 0.4498 0.026 Uiso 1 1 calc R . .
H20 H 0.0366 0.9079 0.4318 0.026 Uiso 1 1 calc R . .
C42 C -0.10399(19) 1.03995(17) 0.34269(16) 0.0198(4) Uani 1 1 d . . .
H21 H -0.0577 1.0731 0.3506 0.024 Uiso 1 1 calc R . .
C43 C -0.2377(2) 1.01092(19) 0.31154(17) 0.0252(5) Uani 1 1 d . . .
H22 H -0.3050 1.0208 0.2929 0.030 Uiso 1 1 calc R . .
C44 C -0.1681(2) 0.92206(18) 0.34236(17) 0.0251(5) Uani 1 1 d . . .
H23 H -0.1761 0.8584 0.3490 0.030 Uiso 1 1 calc R . .
C51 C 0.15243(19) 0.64686(16) 0.43842(15) 0.0165(4) Uani 1 1 d . . .
H24 H 0.0652 0.6810 0.4727 0.020 Uiso 1 1 calc R . .
H25 H 0.1696 0.5748 0.4293 0.020 Uiso 1 1 calc R . .
C52 C 0.18354(19) 0.70738(17) 0.57045(15) 0.0183(4) Uani 1 1 d . . .
H26 H 0.1025 0.7539 0.5965 0.022 Uiso 1 1 calc R . .
C53 C 0.37262(19) 0.61878(17) 0.54665(16) 0.0202(4) Uani 1 1 d . . .
H27 H 0.4508 0.5912 0.5535 0.024 Uiso 1 1 calc R . .
C54 C 0.34402(19) 0.59316(17) 0.47873(16) 0.0207(5) Uani 1 1 d . . .
H28 H 0.3968 0.5454 0.4300 0.025 Uiso 1 1 calc R . .
C101 C -0.24654(19) 0.67682(17) 0.30378(16) 0.0184(4) Uani 1 1 d . . .
C102 C -0.36217(18) 0.75446(17) 0.32075(15) 0.0180(4) Uani 1 1 d . . .
C103 C -0.37935(19) 0.83824(17) 0.26043(16) 0.0196(4) Uani 1 1 d . . .
H29 H -0.4575 0.8915 0.2726 0.024 Uiso 1 1 calc R . .
C104 C -0.28601(19) 0.84748(17) 0.18227(16) 0.0181(4) Uani 1 1 d . . .
C105 C -0.17127(19) 0.76874(17) 0.16423(16) 0.0195(4) Uani 1 1 d . . .
C106 C -0.15380(19) 0.68531(17) 0.22567(16) 0.0208(5) Uani 1 1 d . . .
H30 H -0.0756 0.6322 0.2139 0.025 Uiso 1 1 calc R . .
C111 C -0.22769(19) 0.58641(17) 0.37176(17) 0.0222(5) Uani 1 1 d . . .
H31 H -0.2637 0.6115 0.4372 0.027 Uiso 1 1 calc R . .
H32 H -0.2704 0.5456 0.3655 0.027 Uiso 1 1 calc R . .
C112 C -0.0356(2) 0.43373(17) 0.30690(17) 0.0214(5) Uani 1 1 d . . .
H33 H -0.0672 0.4037 0.2768 0.026 Uiso 1 1 calc R . .
C113 C 0.0853(2) 0.4628(2) 0.3562(2) 0.0352(6) Uani 1 1 d . . .
H34 H 0.1565 0.4560 0.3674 0.042 Uiso 1 1 calc R . .
C114 C -0.0236(2) 0.53990(19) 0.3867(2) 0.0339(6) Uani 1 1 d . . .
H35 H -0.0432 0.5964 0.4227 0.041 Uiso 1 1 calc R . .
C121 C -0.46562(19) 0.74329(19) 0.40295(17) 0.0238(5) Uani 1 1 d . . .
H36 H -0.4742 0.6801 0.3957 0.029 Uiso 1 1 calc R . .
H37 H -0.4464 0.7361 0.4622 0.029 Uiso 1 1 calc R . .
C122 C -0.6194(2) 0.9165(2) 0.45496(17) 0.0281(5) Uani 1 1 d . . .
H38 H -0.5830 0.9261 0.4957 0.034 Uiso 1 1 calc R . .
C123 C -0.7361(2) 0.94193(19) 0.37425(18) 0.0284(5) Uani 1 1 d . . .
H39 H -0.7992 0.9741 0.3469 0.034 Uiso 1 1 calc R . .
C124 C -0.6535(2) 0.84454(19) 0.35835(18) 0.0256(5) Uani 1 1 d . . .
H40 H -0.6481 0.7966 0.3191 0.031 Uiso 1 1 calc R . .
C141 C -0.30793(18) 0.94094(17) 0.11821(17) 0.0210(5) Uani 1 1 d . . .
H41 H -0.2703 0.9838 0.1290 0.025 Uiso 1 1 calc R . .
H42 H -0.2691 0.9196 0.0516 0.025 Uiso 1 1 calc R . .
C142 C -0.50743(19) 1.08498(17) 0.18745(16) 0.0199(4) Uani 1 1 d . . .
H43 H -0.4789 1.1209 0.2144 0.024 Uiso 1 1 calc R . .
C143 C -0.6242(2) 1.03895(18) 0.14813(17) 0.0241(5) Uani 1 1 d . . .
H44 H -0.6951 1.0379 0.1424 0.029 Uiso 1 1 calc R . .
C144 C -0.5103(2) 0.97015(18) 0.10978(17) 0.0232(5) Uani 1 1 d . . .
H45 H -0.4864 0.9127 0.0734 0.028 Uiso 1 1 calc R . .
C151 C -0.0678(2) 0.7776(2) 0.08023(19) 0.0319(6) Uani 1 1 d . . .
H46 H -0.0954 0.8004 0.0240 0.038 Uiso 1 1 calc R . .
H47 H -0.0444 0.8302 0.0928 0.038 Uiso 1 1 calc R . .
C152 C 0.1271(2) 0.6467(2) 0.0981(2) 0.0385(7) Uani 1 1 d . . .
H48 H 0.1375 0.6865 0.1359 0.046 Uiso 1 1 calc R . .
C153 C 0.1496(3) 0.5241(3) 0.0239(2) 0.0597(10) Uani 1 1 d . . .
H49 H 0.1809 0.4583 -0.0016 0.072 Uiso 1 1 calc R . .
C154 C 0.0510(3) 0.6035(3) 0.0126(2) 0.0524(9) Uani 1 1 d . . .
H50 H 0.0012 0.6043 -0.0217 0.063 Uiso 1 1 calc R . .

loop_
_atom_site_aniso_label
_atom_site_aniso_U_11
_atom_site_aniso_U_22
_atom_site_aniso_U_33
_atom_site_aniso_U_23
_atom_site_aniso_U_13
_atom_site_aniso_U_12
Cd1 0.01695(8) 0.01441(8) 0.01582(8) -0.00133(6) -0.00944(6) -0.00233(6)
Cd2 0.01349(7) 0.01704(8) 0.02339(9) -0.00462(6) -0.00643(6) -0.00330(6)
S1 0.0161(2) 0.0206(3) 0.0206(3) -0.0010(2) -0.0080(2) -0.0079(2)
S2 0.0129(2) 0.0188(3) 0.0211(3) -0.0020(2) -0.0070(2) -0.0045(2)
O1 0.0240(8) 0.0259(9) 0.0247(9) 0.0003(7) -0.0052(7) -0.0126(8)
O2 0.0247(9) 0.0356(11) 0.0269(10) 0.0044(9) -0.0087(8) -0.0053(8)
O3 0.0427(12) 0.0395(12) 0.0334(12) -0.0057(9) 0.0036(9) -0.0179(10)
O11 0.0146(8) 0.0309(10) 0.0744(15) -0.0099(10) -0.0136(9) -0.0039(8)
O12 0.0379(10) 0.0277(10) 0.0482(12) -0.0149(9) -0.0128(9) -0.0108(8)
O13 0.0626(13) 0.0706(15) 0.0287(10) 0.0197(10) -0.0258(10) -0.0512(13)
O14 0.0267(8) 0.0330(9) 0.0205(8) 0.0018(7) -0.0125(7) -0.0167(8)
O21 0.0207(8) 0.0298(9) 0.0231(9) -0.0006(7) -0.0106(6) -0.0095(7)
O22 0.0203(8) 0.0300(9) 0.0314(10) 0.0043(8) -0.0070(7) -0.0124(7)
O23 0.0126(7) 0.0283(9) 0.0308(9) -0.0014(7) -0.0079(6) -0.0048(7)
O24 0.0250(8) 0.0276(9) 0.0337(10) -0.0104(8) -0.0124(7) -0.0056(7)
N11 0.0161(8) 0.0164(9) 0.0191(9) 0.0006(7) -0.0062(7) -0.0008(7)
N12 0.0209(9) 0.0179(10) 0.0256(10) 0.0012(8) -0.0101(8) -0.0040(8)
N21 0.0147(8) 0.0168(9) 0.0123(8) 0.0002(7) -0.0055(7) -0.0043(7)
N22 0.0208(9) 0.0220(10) 0.0160(9) -0.0023(8) -0.0083(7) -0.0040(8)
N41 0.0161(8) 0.0157(9) 0.0179(9) 0.0002(7) -0.0048(7) -0.0028(7)
N42 0.0206(9) 0.0191(10) 0.0212(10) 0.0001(8) -0.0090(8) -0.0050(8)
N51 0.0163(8) 0.0154(9) 0.0142(9) 0.0003(7) -0.0063(7) -0.0045(7)
N52 0.0206(9) 0.0229(10) 0.0167(9) -0.0027(8) -0.0069(7) -0.0066(8)
N111 0.0196(9) 0.0177(9) 0.0238(10) 0.0038(8) -0.0106(8) -0.0046(8)
N112 0.0213(9) 0.0185(10) 0.0349(12) -0.0024(9) -0.0142(9) -0.0037(8)
N121 0.0150(8) 0.0268(11) 0.0185(10) 0.0009(8) -0.0037(7) -0.0059(8)
N122 0.0264(10) 0.0296(12) 0.0309(12) -0.0034(9) -0.0051(9) -0.0075(9)
N141 0.0149(8) 0.0162(9) 0.0193(9) 0.0023(7) -0.0063(7) -0.0020(7)
N142 0.0149(8) 0.0196(10) 0.0243(10) -0.0032(8) -0.0076(7) -0.0034(8)
N151 0.0176(9) 0.0332(12) 0.0256(11) 0.0043(9) -0.0006(8) -0.0015(9)
N152 0.0250(11) 0.0458(16) 0.0470(16) 0.0072(12) -0.0079(11) 0.0026(11)
C1 0.0162(10) 0.0177(11) 0.0132(10) -0.0016(8) -0.0072(8) -0.0021(9)
C2 0.0154(9) 0.0175(10) 0.0137(10) -0.0009(8) -0.0080(8) -0.0042(8)
C3 0.0176(10) 0.0164(11) 0.0161(10) 0.0007(8) -0.0086(8) -0.0034(9)
C4 0.0138(9) 0.0195(11) 0.0145(10) -0.0014(8) -0.0063(8) -0.0038(9)
C5 0.0170(10) 0.0175(10) 0.0135(10) 0.0011(8) -0.0077(8) -0.0070(9)
C6 0.0203(10) 0.0139(10) 0.0184(11) 0.0010(8) -0.0107(9) -0.0025(9)
C11 0.0206(11) 0.0223(12) 0.0160(11) -0.0012(9) -0.0080(9) 0.0018(9)
C12 0.0206(11) 0.0165(11) 0.0269(12) -0.0008(9) -0.0102(9) -0.0036(9)
C13 0.0291(13) 0.0301(14) 0.0418(16) 0.0012(12) -0.0209(12) -0.0107(11)
C14 0.0295(12) 0.0214(12) 0.0403(15) 0.0027(11) -0.0147(11) -0.0113(11)
C21 0.0199(10) 0.0181(11) 0.0143(10) -0.0003(8) -0.0076(8) -0.0076(9)
C22 0.0176(10) 0.0195(11) 0.0166(11) -0.0023(9) -0.0061(8) -0.0025(9)
C23 0.0162(10) 0.0238(12) 0.0218(11) -0.0001(9) -0.0090(9) -0.0029(9)
C24 0.0154(10) 0.0226(12) 0.0208(11) -0.0036(9) -0.0063(8) -0.0009(9)
C41 0.0175(10) 0.0212(12) 0.0172(11) 0.0025(9) -0.0051(8) -0.0005(9)
C42 0.0188(10) 0.0177(11) 0.0220(11) 0.0005(9) -0.0075(9) -0.0060(9)
C43 0.0251(11) 0.0267(13) 0.0284(13) 0.0005(10) -0.0144(10) -0.0099(10)
C44 0.0284(12) 0.0201(12) 0.0299(13) 0.0001(10) -0.0118(10) -0.0105(10)
C51 0.0198(10) 0.0165(10) 0.0154(10) 0.0023(8) -0.0084(8) -0.0078(9)
C52 0.0182(10) 0.0198(11) 0.0146(10) -0.0026(9) -0.0049(8) -0.0048(9)
C53 0.0172(10) 0.0223(12) 0.0184(11) 0.0005(9) -0.0064(8) -0.0048(9)
C54 0.0181(10) 0.0193(11) 0.0188(11) -0.0031(9) -0.0054(8) -0.0011(9)
C101 0.0182(10) 0.0171(11) 0.0196(11) 0.0011(9) -0.0071(8) -0.0061(9)
C102 0.0145(9) 0.0192(11) 0.0193(11) -0.0004(9) -0.0055(8) -0.0054(9)
C103 0.0136(9) 0.0199(11) 0.0203(11) 0.0006(9) -0.0049(8) -0.0027(9)
C104 0.0168(10) 0.0176(11) 0.0193(11) 0.0008(9) -0.0059(8) -0.0064(9)
C105 0.0156(10) 0.0200(11) 0.0201(11) 0.0008(9) -0.0037(8) -0.0062(9)
C106 0.0142(10) 0.0191(11) 0.0237(12) 0.0011(9) -0.0056(9) -0.0024(9)
C111 0.0169(10) 0.0196(11) 0.0241(12) 0.0041(9) -0.0060(9) -0.0035(9)
C112 0.0216(11) 0.0154(11) 0.0269(12) 0.0003(9) -0.0113(9) -0.0041(9)
C113 0.0267(12) 0.0267(13) 0.0576(18) -0.0137(13) -0.0248(13) -0.0014(11)
C114 0.0335(13) 0.0228(13) 0.0510(17) -0.0130(12) -0.0248(13) -0.0024(11)
C121 0.0159(10) 0.0274(13) 0.0214(12) 0.0052(10) -0.0048(9) -0.0051(10)
C122 0.0245(12) 0.0344(14) 0.0225(12) -0.0047(11) -0.0041(10) -0.0100(11)
C123 0.0205(11) 0.0292(13) 0.0341(14) 0.0036(11) -0.0107(10) -0.0082(10)
C124 0.0224(11) 0.0296(13) 0.0284(13) 0.0009(10) -0.0111(10) -0.0116(10)
C141 0.0133(10) 0.0185(11) 0.0239(12) 0.0041(9) -0.0037(8) -0.0027(9)
C142 0.0192(10) 0.0184(11) 0.0209(11) 0.0016(9) -0.0080(9) -0.0055(9)
C143 0.0203(11) 0.0217(12) 0.0312(13) -0.0055(10) -0.0112(10) -0.0046(10)
C144 0.0228(11) 0.0203(12) 0.0252(12) -0.0032(10) -0.0102(9) -0.0041(9)
C151 0.0172(11) 0.0279(13) 0.0326(14) 0.0095(11) -0.0002(10) -0.0019(10)
C152 0.0193(12) 0.0396(16) 0.0488(18) 0.0107(13) -0.0116(11) -0.0077(12)
C153 0.054(2) 0.046(2) 0.046(2) -0.0174(16) -0.0139(16) 0.0164(16)
C154 0.0450(17) 0.054(2) 0.0371(17) -0.0165(15) -0.0173(14) 0.0096(15)

loop_
_atom_type_symbol
_atom_type_description
_atom_type_scat_dispersion_real
_atom_type_scat_dispersion_imag
_atom_type_scat_source
Cd Cd -0.8075 1.2024 'International Tables Vol C Tables 4.2.6.8 and 6.1.1.4'
S S 0.1246 0.1234 'International Tables Vol C Tables 4.2.6.8 and 6.1.1.4'
O O 0.0106 0.0060 'International Tables Vol C Tables 4.2.6.8 and 6.1.1.4'
N N 0.0061 0.0033 'International Tables Vol C Tables 4.2.6.8 and 6.1.1.4'
C C 0.0033 0.0016 'International Tables Vol C Tables 4.2.6.8 and 6.1.1.4'
H H 0.0000 0.0000 'International Tables Vol C Tables 4.2.6.8 and 6.1.1.4'

loop_
_geom_angle_atom_site_label_1
_geom_angle_atom_site_label_2
_geom_angle_atom_site_label_3
_geom_angle
_geom_angle_site_symmetry_1
_geom_angle_site_symmetry_3
_geom_angle_publ_flag
N12 Cd1 N42 176.63(6) . 1_645 ?
N12 Cd1 N52 90.04(7) . 2_666 ?
N42 Cd1 N52 91.87(7) 1_645 2_666 ?
N12 Cd1 N22 90.58(7) . 2_665 ?
N42 Cd1 N22 87.79(7) 1_645 2_665 ?
N52 Cd1 N22 174.20(6) 2_666 2_665 ?
N12 Cd1 O11 90.69(7) . . ?
N42 Cd1 O11 86.26(7) 1_645 . ?
N52 Cd1 O11 99.60(7) 2_666 . ?
N22 Cd1 O11 86.15(7) 2_665 . ?
N12 Cd1 O23 91.78(6) . 1_655 ?
N42 Cd1 O23 91.19(6) 1_645 1_655 ?
N52 Cd1 O23 83.10(6) 2_666 1_655 ?
N22 Cd1 O23 91.12(6) 2_665 1_655 ?
O11 Cd1 O23 176.34(6) . 1_655 ?
N142 Cd2 N112 157.74(7) 1_645 . ?
N142 Cd2 O1 105.59(7) 1_645 . ?
N112 Cd2 O1 92.80(7) . . ?
N142 Cd2 O21 94.99(6) 1_645 . ?
N112 Cd2 O21 97.83(7) . . ?
O1 Cd2 O21 88.98(6) . . ?
N142 Cd2 O14 84.40(6) 1_645 . ?
N112 Cd2 O14 84.95(7) . . ?
O1 Cd2 O14 84.63(6) . . ?
O21 Cd2 O14 173.15(6) . . ?
N142 Cd2 O22 85.25(6) 1_645 . ?
N112 Cd2 O22 86.43(7) . . ?
O1 Cd2 O22 145.79(6) . . ?
O21 Cd2 O22 57.40(5) . . ?
O14 Cd2 O22 129.22(5) . . ?
O12 S1 O11 110.96(11) . . ?
O12 S1 O13 110.16(13) . . ?
O11 S1 O13 110.22(13) . . ?
O12 S1 O14 109.70(11) . . ?
O11 S1 O14 108.28(11) . . ?
O13 S1 O14 107.44(10) . . ?
O24 S2 O23 111.00(10) . . ?
O24 S2 O22 111.21(10) . . ?
O23 S2 O22 109.76(10) . . ?
O24 S2 O21 109.77(10) . . ?
O23 S2 O21 109.03(10) . . ?
O22 S2 O21 105.93(9) . . ?
Cd2 O1 H1 106.8(19) . . ?
Cd2 O1 H2 103.5(18) . . ?
H1 O1 H2 105(2) . . ?
H3 O2 H4 103(3) . . ?
H5 O3 H6 106(3) . . ?
S1 O11 Cd1 146.50(12) . . ?
S1 O14 Cd2 137.08(10) . . ?
S2 O21 Cd2 102.64(8) . . ?
S2 O22 Cd2 94.02(8) . . ?
S2 O23 Cd1 144.53(10) . 1_455 ?
C12 N11 C14 107.29(19) . . ?
C12 N11 C11 125.46(19) . . ?
C14 N11 C11 127.2(2) . . ?
C12 N12 C13 105.2(2) . . ?
C12 N12 Cd1 123.82(15) . . ?
C13 N12 Cd1 130.97(16) . . ?
C22 N21 C24 107.12(17) . . ?
C22 N21 C21 128.06(18) . . ?
C24 N21 C21 124.82(18) . . ?
C22 N22 C23 105.54(18) . . ?
C22 N22 Cd1 133.28(15) . 2_665 ?
C23 N22 Cd1 121.12(14) . 2_665 ?
C42 N41 C44 107.22(19) . . ?
C42 N41 C41 125.77(19) . . ?
C44 N41 C41 126.98(19) . . ?
C42 N42 C43 105.10(19) . . ?
C42 N42 Cd1 125.98(15) . 1_465 ?
C43 N42 Cd1 128.88(15) . 1_465 ?
C52 N51 C54 107.66(18) . . ?
C52 N51 C51 127.42(18) . . ?
C54 N51 C51 124.92(18) . . ?
C52 N52 C53 105.70(18) . . ?
C52 N52 Cd1 130.11(15) . 2_666 ?
C53 N52 Cd1 123.75(14) . 2_666 ?
C112 N111 C114 107.39(19) . . ?
C112 N111 C111 127.99(19) . . ?
C114 N111 C111 124.6(2) . . ?
C112 N112 C113 105.7(2) . . ?
C112 N112 Cd2 127.85(15) . . ?
C113 N112 Cd2 123.91(15) . . ?
C122 N121 C124 107.3(2) . . ?
C122 N121 C121 125.9(2) . . ?
C124 N121 C121 125.6(2) . . ?
C122 N122 C123 104.8(2) . . ?
C142 N141 C144 107.84(18) . . ?
C142 N141 C141 127.89(19) . . ?
C144 N141 C141 123.50(19) . . ?
C142 N142 C143 106.21(18) . . ?
C142 N142 Cd2 130.14(15) . 1_465 ?
C143 N142 Cd2 123.61(14) . 1_465 ?
C152 N151 C154 106.8(2) . . ?
C152 N151 C151 126.9(3) . . ?
C154 N151 C151 125.3(2) . . ?
C152 N152 C153 104.6(3) . . ?
C6 C1 C2 118.45(19) . . ?
C6 C1 C11 118.4(2) . . ?
C2 C1 C11 123.1(2) . . ?
C3 C2 C1 119.3(2) . . ?
C3 C2 C21 117.79(19) . . ?
C1 C2 C21 122.88(19) . . ?
C2 C3 C4 122.1(2) . . ?
C2 C3 H7 118.9 . . ?
C4 C3 H7 118.9 . . ?
C3 C4 C5 118.75(19) . . ?
C3 C4 C41 119.2(2) . . ?
C5 C4 C41 121.98(19) . . ?
C4 C5 C6 118.9(2) . . ?
C4 C5 C51 123.33(19) . . ?
C6 C5 C51 117.60(19) . . ?
C1 C6 C5 122.3(2) . . ?
C1 C6 H8 118.8 . . ?
C5 C6 H8 118.8 . . ?
N11 C11 C1 112.17(18) . . ?
N11 C11 H9 109.2 . . ?
C1 C11 H9 109.2 . . ?
N11 C11 H10 109.2 . . ?
C1 C11 H10 109.2 . . ?
H9 C11 H10 107.9 . . ?
N12 C12 N11 111.3(2) . . ?
N12 C12 H11 124.3 . . ?
N11 C12 H11 124.3 . . ?
C14 C13 N12 110.4(2) . . ?
C14 C13 H12 124.8 . . ?
N12 C13 H12 124.8 . . ?
C13 C14 N11 105.8(2) . . ?
C13 C14 H13 127.1 . . ?
N11 C14 H13 127.1 . . ?
N21 C21 C2 112.21(17) . . ?
N21 C21 H14 109.2 . . ?
C2 C21 H14 109.2 . . ?
N21 C21 H15 109.2 . . ?
C2 C21 H15 109.2 . . ?
H14 C21 H15 107.9 . . ?
N22 C22 N21 111.59(19) . . ?
N22 C22 H16 124.2 . . ?
N21 C22 H16 124.2 . . ?
C24 C23 N22 109.84(19) . . ?
C24 C23 H17 125.1 . . ?
N22 C23 H17 125.1 . . ?
C23 C24 N21 105.91(19) . . ?
C23 C24 H18 127.0 . . ?
N21 C24 H18 127.0 . . ?
N41 C41 C4 112.68(18) . . ?
N41 C41 H19 109.1 . . ?
C4 C41 H19 109.1 . . ?
N41 C41 H20 109.1 . . ?
C4 C41 H20 109.1 . . ?
H19 C41 H20 107.8 . . ?
N42 C42 N41 111.6(2) . . ?
N42 C42 H21 124.2 . . ?
N41 C42 H21 124.2 . . ?
C44 C43 N42 109.9(2) . . ?
C44 C43 H22 125.1 . . ?
N42 C43 H22 125.1 . . ?
C43 C44 N41 106.2(2) . . ?
C43 C44 H23 126.9 . . ?
N41 C44 H23 126.9 . . ?
N51 C51 C5 110.80(17) . . ?
N51 C51 H24 109.5 . . ?
C5 C51 H24 109.5 . . ?
N51 C51 H25 109.5 . . ?
C5 C51 H25 109.5 . . ?
H24 C51 H25 108.1 . . ?
N52 C52 N51 110.94(19) . . ?
N52 C52 H26 124.5 . . ?
N51 C52 H26 124.5 . . ?
C54 C53 N52 109.94(19) . . ?
C54 C53 H27 125.0 . . ?
N52 C53 H27 125.0 . . ?
C53 C54 N51 105.77(19) . . ?
C53 C54 H28 127.1 . . ?
N51 C54 H28 127.1 . . ?
C106 C101 C102 119.1(2) . . ?
C106 C101 C111 122.27(19) . . ?
C102 C101 C111 118.61(19) . . ?
C103 C102 C101 118.9(2) . . ?
C103 C102 C121 121.51(19) . . ?
C101 C102 C121 119.5(2) . . ?
C102 C103 C104 122.1(2) . . ?
C102 C103 H29 119.0 . . ?
C104 C103 H29 119.0 . . ?
C103 C104 C105 118.9(2) . . ?
C103 C104 C141 120.62(19) . . ?
C105 C104 C141 120.51(19) . . ?
C106 C105 C104 118.9(2) . . ?
C106 C105 C151 121.2(2) . . ?
C104 C105 C151 119.9(2) . . ?
C105 C106 C101 122.0(2) . . ?
C105 C106 H30 119.0 . . ?
C101 C106 H30 119.0 . . ?
N111 C111 C101 112.77(18) . . ?
N111 C111 H31 109.0 . . ?
C101 C111 H31 109.0 . . ?
N111 C111 H32 109.0 . . ?
C101 C111 H32 109.0 . . ?
H31 C111 H32 107.8 . . ?
N112 C112 N111 110.9(2) . . ?
N112 C112 H33 124.5 . . ?
N111 C112 H33 124.5 . . ?
C114 C113 N112 109.6(2) . . ?
C114 C113 H34 125.2 . . ?
N112 C113 H34 125.2 . . ?
C113 C114 N111 106.4(2) . . ?
C113 C114 H35 126.8 . . ?
N111 C114 H35 126.8 . . ?
N121 C121 C102 112.84(19) . . ?
N121 C121 H36 109.0 . . ?
C102 C121 H36 109.0 . . ?
N121 C121 H37 109.0 . . ?
C102 C121 H37 109.0 . . ?
H36 C121 H37 107.8 . . ?
N122 C122 N121 111.9(2) . . ?
N122 C122 H38 124.0 . . ?
N121 C122 H38 124.0 . . ?
C124 C123 N122 110.1(2) . . ?
C124 C123 H39 125.0 . . ?
N122 C123 H39 125.0 . . ?
C123 C124 N121 105.9(2) . . ?
C123 C124 H40 127.1 . . ?
N121 C124 H40 127.1 . . ?
N141 C141 C104 111.83(17) . . ?
N141 C141 H41 109.3 . . ?
C104 C141 H41 109.3 . . ?
N141 C141 H42 109.3 . . ?
C104 C141 H42 109.3 . . ?
H41 C141 H42 107.9 . . ?
N142 C142 N141 110.59(19) . . ?
N142 C142 H43 124.7 . . ?
N141 C142 H43 124.7 . . ?
C144 C143 N142 109.9(2) . . ?
C144 C143 H44 125.1 . . ?
N142 C143 H44 125.1 . . ?
C143 C144 N141 105.5(2) . . ?
C143 C144 H45 127.3 . . ?
N141 C144 H45 127.3 . . ?
N151 C151 C105 112.7(2) . . ?
N151 C151 H46 109.1 . . ?
C105 C151 H46 109.1 . . ?
N151 C151 H47 109.1 . . ?
C105 C151 H47 109.1 . . ?
H46 C151 H47 107.8 . . ?
N152 C152 N151 112.3(3) . . ?
N152 C152 H48 123.8 . . ?
N151 C152 H48 123.8 . . ?
C154 C153 N152 110.3(3) . . ?
C154 C153 H49 124.8 . . ?
N152 C153 H49 124.8 . . ?
C153 C154 N151 106.0(3) . . ?
C153 C154 H50 127.0 . . ?
N151 C154 H50 127.0 . . ?

loop_
_geom_bond_atom_site_label_1
_geom_bond_atom_site_label_2
_geom_bond_distance
_geom_bond_site_symmetry_2
_geom_bond_publ_flag
Cd1 N12 2.288(2) . ?
Cd1 N42 2.298(2) 1_645 ?
Cd1 N52 2.2989(19) 2_666 ?
Cd1 N22 2.3065(19) 2_665 ?
Cd1 O11 2.3554(17) . ?
Cd1 O23 2.3826(15) 1_655 ?
Cd2 N142 2.2187(19) 1_645 ?
Cd2 N112 2.230(2) . ?
Cd2 O1 2.2915(18) . ?
Cd2 O21 2.3566(16) . ?
Cd2 O14 2.3738(15) . ?
Cd2 O22 2.5707(18) . ?
S1 O12 1.4504(18) . ?
S1 O11 1.4616(18) . ?
S1 O13 1.4623(19) . ?
S1 O14 1.4851(16) . ?
S2 O24 1.4602(17) . ?
S2 O23 1.4717(16) . ?
S2 O22 1.4789(17) . ?
S2 O21 1.4944(17) . ?
O1 H1 0.84(3) . ?
O1 H2 0.90(3) . ?
O2 H3 0.82(3) . ?
O2 H4 0.76(3) . ?
O3 H5 0.79(3) . ?
O3 H6 0.85(3) . ?
O23 Cd1 2.3826(15) 1_455 ?
N11 C12 1.339(3) . ?
N11 C14 1.365(3) . ?
N11 C11 1.456(3) . ?
N12 C12 1.315(3) . ?
N12 C13 1.365(3) . ?
N21 C22 1.338(3) . ?
N21 C24 1.374(3) . ?
N21 C21 1.462(3) . ?
N22 C22 1.313(3) . ?
N22 C23 1.372(3) . ?
N22 Cd1 2.3065(19) 2_665 ?
N41 C42 1.332(3) . ?
N41 C44 1.372(3) . ?
N41 C41 1.455(3) . ?
N42 C42 1.319(3) . ?
N42 C43 1.377(3) . ?
N42 Cd1 2.298(2) 1_465 ?
N51 C52 1.341(3) . ?
N51 C54 1.370(3) . ?
N51 C51 1.468(3) . ?
N52 C52 1.321(3) . ?
N52 C53 1.369(3) . ?
N52 Cd1 2.2987(19) 2_666 ?
N111 C112 1.344(3) . ?
N111 C114 1.365(3) . ?
N111 C111 1.462(3) . ?
N112 C112 1.320(3) . ?
N112 C113 1.373(3) . ?
N121 C122 1.338(3) . ?
N121 C124 1.363(3) . ?
N121 C121 1.454(3) . ?
N122 C122 1.319(3) . ?
N122 C123 1.374(3) . ?
N141 C142 1.346(3) . ?
N141 C144 1.378(3) . ?
N141 C141 1.459(3) . ?
N142 C142 1.319(3) . ?
N142 C143 1.373(3) . ?
N142 Cd2 2.2186(19) 1_465 ?
N151 C152 1.342(3) . ?
N151 C154 1.354(4) . ?
N151 C151 1.454(3) . ?
N152 C152 1.303(4) . ?
N152 C153 1.368(5) . ?
C1 C6 1.389(3) . ?
C1 C2 1.395(3) . ?
C1 C11 1.513(3) . ?
C2 C3 1.390(3) . ?
C2 C21 1.511(3) . ?
C3 C4 1.390(3) . ?
C3 H7 0.9500 . ?
C4 C5 1.394(3) . ?
C4 C41 1.516(3) . ?
C5 C6 1.395(3) . ?
C5 C51 1.509(3) . ?
C6 H8 0.9500 . ?
C11 H9 0.9900 . ?
C11 H10 0.9900 . ?
C12 H11 0.9500 . ?
C13 C14 1.345(4) . ?
C13 H12 0.9500 . ?
C14 H13 0.9500 . ?
C21 H14 0.9900 . ?
C21 H15 0.9900 . ?
C22 H16 0.9500 . ?
C23 C24 1.350(3) . ?
C23 H17 0.9500 . ?
C24 H18 0.9500 . ?
C41 H19 0.9900 . ?
C41 H20 0.9900 . ?
C42 H21 0.9500 . ?
C43 C44 1.340(3) . ?
C43 H22 0.9500 . ?
C44 H23 0.9500 . ?
C51 H24 0.9900 . ?
C51 H25 0.9900 . ?
C52 H26 0.9500 . ?
C53 C54 1.354(3) . ?
C53 H27 0.9500 . ?
C54 H28 0.9500 . ?
C101 C106 1.382(3) . ?
C101 C102 1.400(3) . ?
C101 C111 1.510(3) . ?
C102 C103 1.375(3) . ?
C102 C121 1.511(3) . ?
C103 C104 1.390(3) . ?
C103 H29 0.9500 . ?
C104 C105 1.398(3) . ?
C104 C141 1.508(3) . ?
C105 C106 1.382(3) . ?
C105 C151 1.514(3) . ?
C106 H30 0.9500 . ?
C111 H31 0.9900 . ?
C111 H32 0.9900 . ?
C112 H33 0.9500 . ?
C113 C114 1.349(3) . ?
C113 H34 0.9500 . ?
C114 H35 0.9500 . ?
C121 H36 0.9900 . ?
C121 H37 0.9900 . ?
C122 H38 0.9500 . ?
C123 C124 1.357(3) . ?
C123 H39 0.9500 . ?
C124 H40 0.9500 . ?
C141 H41 0.9900 . ?
C141 H42 0.9900 . ?
C142 H43 0.9500 . ?
C143 C144 1.356(3) . ?
C143 H44 0.9500 . ?
C144 H45 0.9500 . ?
C151 H46 0.9900 . ?
C151 H47 0.9900 . ?
C152 H48 0.9500 . ?
C153 C154 1.349(4) . ?
C153 H49 0.9500 . ?
C154 H50 0.9500 . ?

loop_
_geom_torsion_atom_site_label_1
_geom_torsion_atom_site_label_2
_geom_torsion_atom_site_label_3
_geom_torsion_atom_site_label_4
_geom_torsion
_geom_torsion_site_symmetry_1
_geom_torsion_site_symmetry_2
_geom_torsion_site_symmetry_3
_geom_torsion_site_symmetry_4
_geom_torsion_publ_flag
O12 S1 O11 Cd1 -2.4(3) . . . . ?
O13 S1 O11 Cd1 -124.7(2) . . . . ?
O14 S1 O11 Cd1 118.1(2) . . . . ?
N12 Cd1 O11 S1 -33.9(3) . . . . ?
N42 Cd1 O11 S1 147.5(3) 1_645 . . . ?
N52 Cd1 O11 S1 56.3(3) 2_666 . . . ?
N22 Cd1 O11 S1 -124.4(3) 2_665 . . . ?
O12 S1 O14 Cd2 -122.25(15) . . . . ?
O11 S1 O14 Cd2 116.53(15) . . . . ?
O13 S1 O14 Cd2 -2.50(19) . . . . ?
N142 Cd2 O14 S1 -98.24(15) 1_645 . . . ?
N112 Cd2 O14 S1 101.34(16) . . . . ?
O1 Cd2 O14 S1 8.05(15) . . . . ?
O22 Cd2 O14 S1 -177.44(12) . . . . ?
O24 S2 O21 Cd2 121.06(9) . . . . ?
O23 S2 O21 Cd2 -117.16(9) . . . . ?
O22 S2 O21 Cd2 0.90(10) . . . . ?
N142 Cd2 O21 S2 -81.70(9) 1_645 . . . ?
N112 Cd2 O21 S2 80.06(10) . . . . ?
O1 Cd2 O21 S2 172.74(9) . . . . ?
O22 Cd2 O21 S2 -0.59(7) . . . . ?
O24 S2 O22 Cd2 -120.03(9) . . . . ?
O23 S2 O22 Cd2 116.76(9) . . . . ?
O21 S2 O22 Cd2 -0.81(9) . . . . ?
N142 Cd2 O22 S2 99.61(9) 1_645 . . . ?
N112 Cd2 O22 S2 -101.06(9) . . . . ?
O1 Cd2 O22 S2 -11.33(15) . . . . ?
O21 Cd2 O22 S2 0.59(7) . . . . ?
O14 Cd2 O22 S2 178.42(7) . . . . ?
O24 S2 O23 Cd1 51.5(2) . . . 1_455 ?
O22 S2 O23 Cd1 174.84(16) . . . 1_455 ?
O21 S2 O23 Cd1 -69.54(19) . . . 1_455 ?
N52 Cd1 N12 C12 -133.65(19) 2_666 . . . ?
N22 Cd1 N12 C12 52.11(19) 2_665 . . . ?
O11 Cd1 N12 C12 -34.04(19) . . . . ?
O23 Cd1 N12 C12 143.25(19) 1_655 . . . ?
N52 Cd1 N12 C13 45.8(2) 2_666 . . . ?
N22 Cd1 N12 C13 -128.4(2) 2_665 . . . ?
O11 Cd1 N12 C13 145.4(2) . . . . ?
O23 Cd1 N12 C13 -37.3(2) 1_655 . . . ?
N142 Cd2 N112 C112 111.2(2) 1_645 . . . ?
O1 Cd2 N112 C112 -102.8(2) . . . . ?
O21 Cd2 N112 C112 -13.4(2) . . . . ?
O14 Cd2 N112 C112 172.8(2) . . . . ?
O22 Cd2 N112 C112 42.9(2) . . . . ?
N142 Cd2 N112 C113 -89.6(3) 1_645 . . . ?
O1 Cd2 N112 C113 56.4(2) . . . . ?
O21 Cd2 N112 C113 145.8(2) . . . . ?
O14 Cd2 N112 C113 -27.9(2) . . . . ?
O22 Cd2 N112 C113 -157.8(2) . . . . ?
C6 C1 C2 C3 -2.3(3) . . . . ?
C11 C1 C2 C3 176.49(19) . . . . ?
C6 C1 C2 C21 177.57(18) . . . . ?
C11 C1 C2 C21 -3.7(3) . . . . ?
C1 C2 C3 C4 2.5(3) . . . . ?
C21 C2 C3 C4 -177.29(18) . . . . ?
C2 C3 C4 C5 0.1(3) . . . . ?
C2 C3 C4 C41 176.24(19) . . . . ?
C3 C4 C5 C6 -2.9(3) . . . . ?
C41 C4 C5 C6 -178.95(19) . . . . ?
C3 C4 C5 C51 172.54(19) . . . . ?
C41 C4 C5 C51 -3.5(3) . . . . ?
C2 C1 C6 C5 -0.6(3) . . . . ?
C11 C1 C6 C5 -179.41(19) . . . . ?
C4 C5 C6 C1 3.2(3) . . . . ?
C51 C5 C6 C1 -172.49(19) . . . . ?
C12 N11 C11 C1 102.5(3) . . . . ?
C14 N11 C11 C1 -74.5(3) . . . . ?
C6 C1 C11 N11 -49.0(3) . . . . ?
C2 C1 C11 N11 132.2(2) . . . . ?
C13 N12 C12 N11 0.0(3) . . . . ?
Cd1 N12 C12 N11 179.58(14) . . . . ?
C14 N11 C12 N12 -0.5(3) . . . . ?
C11 N11 C12 N12 -178.02(19) . . . . ?
C12 N12 C13 C14 0.6(3) . . . . ?
Cd1 N12 C13 C14 -178.98(17) . . . . ?
N12 C13 C14 N11 -0.9(3) . . . . ?
C12 N11 C14 C13 0.9(3) . . . . ?
C11 N11 C14 C13 178.3(2) . . . . ?
C22 N21 C21 C2 -105.1(2) . . . . ?
C24 N21 C21 C2 73.8(3) . . . . ?
C3 C2 C21 N21 -91.0(2) . . . . ?
C1 C2 C21 N21 89.2(2) . . . . ?
C23 N22 C22 N21 -0.3(3) . . . . ?
Cd1 N22 C22 N21 176.92(15) 2_665 . . . ?
C24 N21 C22 N22 0.0(3) . . . . ?
C21 N21 C22 N22 179.1(2) . . . . ?
C22 N22 C23 C24 0.4(3) . . . . ?
Cd1 N22 C23 C24 -177.19(16) 2_665 . . . ?
N22 C23 C24 N21 -0.4(3) . . . . ?
C22 N21 C24 C23 0.2(3) . . . . ?
C21 N21 C24 C23 -178.9(2) . . . . ?
C42 N41 C41 C4 -100.6(3) . . . . ?
C44 N41 C41 C4 81.5(3) . . . . ?
C3 C4 C41 N41 42.7(3) . . . . ?
C5 C4 C41 N41 -141.2(2) . . . . ?
C43 N42 C42 N41 0.6(3) . . . . ?
Cd1 N42 C42 N41 -177.26(14) 1_465 . . . ?
C44 N41 C42 N42 -0.2(3) . . . . ?
C41 N41 C42 N42 -178.42(19) . . . . ?
C42 N42 C43 C44 -0.8(3) . . . . ?
Cd1 N42 C43 C44 177.00(16) 1_465 . . . ?
N42 C43 C44 N41 0.6(3) . . . . ?
C42 N41 C44 C43 -0.3(3) . . . . ?
C41 N41 C44 C43 177.9(2) . . . . ?
C52 N51 C51 C5 107.4(2) . . . . ?
C54 N51 C51 C5 -73.2(3) . . . . ?
C4 C5 C51 N51 -91.8(2) . . . . ?
C6 C5 C51 N51 83.7(2) . . . . ?
C53 N52 C52 N51 -0.2(3) . . . . ?
Cd1 N52 C52 N51 -172.56(14) 2_666 . . . ?
C54 N51 C52 N52 0.1(3) . . . . ?
C51 N51 C52 N52 179.55(19) . . . . ?
C52 N52 C53 C54 0.1(3) . . . . ?
Cd1 N52 C53 C54 173.16(15) 2_666 . . . ?
N52 C53 C54 N51 -0.1(3) . . . . ?
C52 N51 C54 C53 0.0(2) . . . . ?
C51 N51 C54 C53 -179.47(19) . . . . ?
C106 C101 C102 C103 -1.7(3) . . . . ?
C111 C101 C102 C103 178.4(2) . . . . ?
C106 C101 C102 C121 176.8(2) . . . . ?
C111 C101 C102 C121 -3.2(3) . . . . ?
C101 C102 C103 C104 1.1(3) . . . . ?
C121 C102 C103 C104 -177.3(2) . . . . ?
C102 C103 C104 C105 0.4(3) . . . . ?
C102 C103 C104 C141 -179.4(2) . . . . ?
C103 C104 C105 C106 -1.3(3) . . . . ?
C141 C104 C105 C106 178.5(2) . . . . ?
C103 C104 C105 C151 -179.3(2) . . . . ?
C141 C104 C105 C151 0.5(3) . . . . ?
C104 C105 C106 C101 0.7(3) . . . . ?
C151 C105 C106 C101 178.7(2) . . . . ?
C102 C101 C106 C105 0.8(3) . . . . ?
C111 C101 C106 C105 -179.3(2) . . . . ?
C112 N111 C111 C101 -97.7(3) . . . . ?
C114 N111 C111 C101 80.6(3) . . . . ?
C106 C101 C111 N111 10.2(3) . . . . ?
C102 C101 C111 N111 -169.9(2) . . . . ?
C113 N112 C112 N111 -1.0(3) . . . . ?
Cd2 N112 C112 N111 161.18(16) . . . . ?
C114 N111 C112 N112 1.0(3) . . . . ?
C111 N111 C112 N112 179.5(2) . . . . ?
C112 N112 C113 C114 0.7(3) . . . . ?
Cd2 N112 C113 C114 -162.4(2) . . . . ?
N112 C113 C114 N111 -0.1(3) . . . . ?
C112 N111 C114 C113 -0.5(3) . . . . ?
C111 N111 C114 C113 -179.1(2) . . . . ?
C122 N121 C121 C102 -86.0(3) . . . . ?
C124 N121 C121 C102 80.4(3) . . . . ?
C103 C102 C121 N121 -0.9(3) . . . . ?
C101 C102 C121 N121 -179.3(2) . . . . ?
C123 N122 C122 N121 -0.6(3) . . . . ?
C124 N121 C122 N122 0.4(3) . . . . ?
C121 N121 C122 N122 168.8(2) . . . . ?
C122 N122 C123 C124 0.6(3) . . . . ?
N122 C123 C124 N121 -0.4(3) . . . . ?
C122 N121 C124 C123 0.0(3) . . . . ?
C121 N121 C124 C123 -168.4(2) . . . . ?
C142 N141 C141 C104 98.0(3) . . . . ?
C144 N141 C141 C104 -70.8(3) . . . . ?
C103 C104 C141 N141 -14.3(3) . . . . ?
C105 C104 C141 N141 165.9(2) . . . . ?
C143 N142 C142 N141 0.6(3) . . . . ?
Cd2 N142 C142 N141 178.50(15) 1_465 . . . ?
C144 N141 C142 N142 -1.0(3) . . . . ?
C141 N141 C142 N142 -171.2(2) . . . . ?
C142 N142 C143 C144 0.1(3) . . . . ?
Cd2 N142 C143 C144 -178.00(16) 1_465 . . . ?
N142 C143 C144 N141 -0.7(3) . . . . ?
C142 N141 C144 C143 1.0(3) . . . . ?
C141 N141 C144 C143 171.7(2) . . . . ?
C152 N151 C151 C105 -86.8(3) . . . . ?
C154 N151 C151 C105 80.1(3) . . . . ?
C106 C105 C151 N151 14.2(4) . . . . ?
C104 C105 C151 N151 -167.8(2) . . . . ?
C153 N152 C152 N151 -1.1(3) . . . . ?
C154 N151 C152 N152 0.9(3) . . . . ?
C151 N151 C152 N152 169.8(2) . . . . ?
C152 N152 C153 C154 0.9(4) . . . . ?
N152 C153 C154 N151 -0.4(4) . . . . ?
C152 N151 C154 C153 -0.3(4) . . . . ?
C151 N151 C154 C153 -169.4(3) . . . . ?
